data_7158283
loop_
_publ_author_name
'Chinnabattigalla, Sreenivasulu'
'Choudhury, Aditya'
'Gedu, Satyanarayana'

_publ_section_title
;
 [Pd]-Catalyzed <i>para</i>-selective allylation of phenols: access to
 4-[(<i>E</i>)-3-aryl/alkylprop-2-enyl]phenols.
;
_journal_issue 38
_journal_name_full 'Organic &amp; biomolecular chemistry'
_journal_page_first 8259
_journal_page_last 8263
_journal_paper_doi 10.1039/d1ob01489g
_journal_volume 19
_journal_year 2021
_chemical_formula_moiety 'C17 H17 Br O'
_chemical_formula_sum 'C17 H17 Br O'
_chemical_formula_weight 317.21
_space_group_crystal_system monoclinic
_space_group_IT_number 4
_space_group_name_Hall 'P 2yb'
_space_group_name_H-M_alt 'P 1 21 1'
_atom_sites_solution_hydrogens mixed
_atom_sites_solution_primary dual
_audit_creation_date 2021-04-14
_audit_creation_method
;
Olex2 1.2
(compiled 2018.05.29 svn.r3508 for OlexSys, GUI svn.r5506)
;
_audit_update_record
;
2021-04-14 deposited with the CCDC.	2021-09-06 downloaded from the CCDC.
;
_cell_angle_alpha 90
_cell_angle_beta 92.906(7)
_cell_angle_gamma 90
_cell_formula_units_Z 2
_cell_length_a 8.2775(7)
_cell_length_b 5.2464(5)
_cell_length_c 17.4065(11)
_cell_measurement_reflns_used 741
_cell_measurement_temperature 293(2)
_cell_measurement_theta_max 21.5700
_cell_measurement_theta_min 2.6660
_cell_volume 754.94(11)
_computing_cell_refinement 'CrysAlisPro 1.171.39.46e (Rigaku OD, 2018)'
_computing_data_collection 'CrysAlisPro 1.171.39.46e (Rigaku OD, 2018)'
_computing_data_reduction 'CrysAlisPro 1.171.39.46e (Rigaku OD, 2018)'
_computing_molecular_graphics 'Olex2 (Dolomanov et al., 2009)'
_computing_publication_material 'Olex2 (Dolomanov et al., 2009)'
_computing_structure_refinement 'ShelXL (Sheldrick, 2015)'
_computing_structure_solution 'ShelXT (Sheldrick, 2015)'
_diffrn_ambient_temperature 293
_diffrn_detector_area_resol_mean 16.1293
_diffrn_detector_type Eos
_diffrn_measured_fraction_theta_full 0.999
_diffrn_measured_fraction_theta_max 0.872
_diffrn_measurement_details
;
List of Runs (angles in degrees, time in seconds):

  # Type    Start    End  Width  t~exp~   \w     \q     \k     \f   Frames
#--------------------------------------------------------------------------
  1  \w    -88.00 -62.00   1.00   25.98    --  -18.08 -77.00 -60.00   26
  2  \w    -10.00  88.00   1.00   25.98    --   19.64  77.00 -30.00   98
  3  \w    -39.00  47.00   1.00   25.98    --   19.64 -77.00-180.00   86
;
_diffrn_measurement_device 'four-circle diffractometer'
_diffrn_measurement_device_type 'SuperNova, Dual, Cu at home/near, Eos'
_diffrn_measurement_method '\w scans'
_diffrn_radiation_type MoK\a
_diffrn_radiation_wavelength 0.71073
_diffrn_reflns_av_R_equivalents 0.0217
_diffrn_reflns_av_unetI/netI 0.0619
_diffrn_reflns_Laue_measured_fraction_full 0.999
_diffrn_reflns_Laue_measured_fraction_max 0.872
_diffrn_reflns_limit_h_max 7
_diffrn_reflns_limit_h_min -11
_diffrn_reflns_limit_k_max 3
_diffrn_reflns_limit_k_min -6
_diffrn_reflns_limit_l_max 23
_diffrn_reflns_limit_l_min -18
_diffrn_reflns_number 3212
_diffrn_reflns_point_group_measured_fraction_full 0.751
_diffrn_reflns_point_group_measured_fraction_max 0.619
_diffrn_reflns_theta_full 25.000
_diffrn_reflns_theta_max 28.959
_diffrn_reflns_theta_min 2.343
_exptl_absorpt_coefficient_mu 2.712
_exptl_absorpt_correction_T_max 1.00000
_exptl_absorpt_correction_T_min 0.68909
_exptl_absorpt_correction_type multi-scan
_exptl_absorpt_process_details
;
CrysAlisPro 1.171.39.46e (Rigaku Oxford Diffraction, 2018)
Empirical absorption correction using spherical harmonics,
 implemented in SCALE3 ABSPACK scaling algorithm.
;
_exptl_crystal_colour 'clear light white'
_exptl_crystal_colour_lustre clear
_exptl_crystal_colour_modifier light
_exptl_crystal_colour_primary white
_exptl_crystal_density_diffrn 1.395
_exptl_crystal_description block
_exptl_crystal_F_000 324
_exptl_crystal_size_max 0.034
_exptl_crystal_size_mid 0.029
_exptl_crystal_size_min 0.025
_refine_diff_density_max 0.325
_refine_diff_density_min -0.261
_refine_diff_density_rms 0.047
_refine_ls_abs_structure_details
;
 Flack x determined using 252 quotients [(I+)-(I-)]/[(I+)+(I-)]
 (Parsons, Flack and Wagner, Acta Cryst. B69 (2013) 249-259).
;
_refine_ls_abs_structure_Flack 0.14(2)
_refine_ls_extinction_method none
_refine_ls_goodness_of_fit_ref 0.977
_refine_ls_hydrogen_treatment mixed
_refine_ls_matrix_type full
_refine_ls_number_parameters 177
_refine_ls_number_reflns 2481
_refine_ls_number_restraints 1
_refine_ls_restrained_S_all 0.977
_refine_ls_R_factor_all 0.1220
_refine_ls_R_factor_gt 0.0554
_refine_ls_shift/su_max 1.977
_refine_ls_shift/su_mean 0.087
_refine_ls_structure_factor_coef Fsqd
_refine_ls_weighting_details 'w=1/[\s^2^(Fo^2^)+(0.1000P)^2^] where P=(Fo^2^+2Fc^2^)/3'
_refine_ls_weighting_scheme calc
_refine_ls_wR_factor_gt 0.1538
_refine_ls_wR_factor_ref 0.2172
_reflns_Friedel_coverage 0.285
_reflns_Friedel_fraction_full 0.435
_reflns_Friedel_fraction_max 0.307
_reflns_number_gt 1179
_reflns_number_total 2481
_reflns_threshold_expression 'I > 2\s(I)'
_cod_data_source_file d1ob01489g2.cif
_cod_data_source_block exp_9978
_cod_depositor_comments 'Adding full bibliography for 7158281--7158283.cif.'
_cod_database_code 7158283
_shelx_shelxl_version_number 2018/3
_shelx_space_group_comment
;
The symmetry employed for this shelxl refinement is uniquely defined
by the following loop, which should always be used as a source of
symmetry information in preference to the above space-group names.
They are only intended as comments.
;
_shelx_estimated_absorpt_t_max 0.935
_shelx_estimated_absorpt_t_min 0.913
_olex2_refinement_description
;
1. Fixed Uiso
 At 1.2 times of:
  All C(H) groups, All C(H,H) groups
 At 1.5 times of:
  All C(H,H,H) groups, All O(H) groups
2.a Secondary CH2 refined with riding coordinates:
 C9(H9A,H9B), C7(H7A,H7B)
2.b Aromatic/amide H refined with riding coordinates:
 C2(H2), C3(H3), C10(H10), C14(H14), C13(H13), C16(H16), C11(H11), C17(H17)
2.c Idealised Me refined as rotating group:
 C8(H8A,H8B,H8C)
2.d Idealised tetrahedral OH refined as rotating group:
 O1(H1)
;
_olex2_submission_special_instructions 'No special instructions were received'
_oxdiff_exptl_absorpt_empirical_details
;
Empirical correction (ABSPACK) includes:
- Absorption correction using spherical harmonics
- Frame scaling
;

loop_
_space_group_symop_operation_xyz
'x, y, z'
'-x, y+1/2, -z'

loop_
_atom_site_label
_atom_site_type_symbol
_atom_site_fract_x
_atom_site_fract_y
_atom_site_fract_z
_atom_site_U_iso_or_equiv
_atom_site_adp_type
_atom_site_occupancy
_atom_site_site_symmetry_order
_atom_site_calc_flag
_atom_site_refinement_flags_posn
_atom_site_refinement_flags_adp
_atom_site_refinement_flags_occupancy
_atom_site_disorder_assembly
_atom_site_disorder_group
Br1 Br 0.30950(19) 1.0240(4) 0.62717(7) 0.1631(10) Uani 1 1 d . . . . .
O1 O 0.0438(7) 0.2650(13) 0.0326(4) 0.0824(18) Uani 1 1 d . . . . .
H1 H 0.015668 0.139816 0.007068 0.124 Uiso 1 1 calc GR . . . .
C6 C 0.2415(10) 0.3657(15) 0.1315(4) 0.062(2) Uani 1 1 d . . . . .
C1 C 0.1963(9) 0.2235(18) 0.0666(4) 0.066(2) Uani 1 1 d . . . . .
C2 C 0.3005(9) 0.050(2) 0.0377(5) 0.080(2) Uani 1 1 d . . . . .
H2 H 0.269328 -0.044393 -0.005800 0.097 Uiso 1 1 calc R . . . .
C9 C 0.1260(10) 0.554(2) 0.1635(5) 0.080(2) Uani 1 1 d . . . . .
H9A H 0.016740 0.493710 0.152154 0.096 Uiso 1 1 calc R . . . .
H9B H 0.137340 0.714627 0.136440 0.096 Uiso 1 1 calc R . . . .
C15 C 0.2684(12) 0.941(2) 0.5224(6) 0.084(3) Uani 1 1 d . . . . .
C12 C 0.2143(12) 0.830(2) 0.3695(5) 0.086(3) Uani 1 1 d . . . . .
C3 C 0.4529(11) 0.014(3) 0.0734(6) 0.094(3) Uani 1 1 d . . . . .
H3 H 0.522353 -0.108321 0.054606 0.113 Uiso 1 1 calc R . . . .
C10 C 0.1453(12) 0.606(2) 0.2482(6) 0.087(3) Uani 1 1 d . . . . .
H10 H 0.114080 0.471674 0.278798 0.105 Uiso 1 1 calc R . . . .
C5 C 0.3943(10) 0.330(2) 0.1656(6) 0.077(3) Uani 1 1 d . . . . .
H5 H 0.419(11) 0.427(18) 0.224(6) 0.092 Uiso 1 1 d R . . . .
C14 C 0.1761(14) 0.739(2) 0.5015(6) 0.096(3) Uani 1 1 d . . . . .
H14 H 0.130929 0.637776 0.538659 0.115 Uiso 1 1 calc R . . . .
C13 C 0.1488(13) 0.683(2) 0.4237(8) 0.104(4) Uani 1 1 d . . . . .
H13 H 0.085015 0.544227 0.408843 0.125 Uiso 1 1 calc R . . . .
C4 C 0.5011(12) 0.158(2) 0.1366(7) 0.106(4) Uani 1 1 d . . . . .
C16 C 0.3339(13) 1.088(2) 0.4690(7) 0.102(3) Uani 1 1 d . . . . .
H16 H 0.397268 1.227306 0.484290 0.122 Uiso 1 1 calc R . . . .
C11 C 0.1941(13) 0.792(2) 0.2844(8) 0.106(4) Uani 1 1 d . . . . .
H11 H 0.223306 0.930097 0.254703 0.127 Uiso 1 1 calc R . . . .
C17 C 0.3081(13) 1.035(3) 0.3920(7) 0.103(3) Uani 1 1 d . . . . .
H17 H 0.354156 1.136824 0.355377 0.124 Uiso 1 1 calc R . . . .
C7 C 0.6737(18) 0.150(4) 0.1744(11) 0.172(8) Uani 1 1 d . . . . .
H7A H 0.747555 0.216546 0.137858 0.206 Uiso 1 1 calc R . . . .
H7B H 0.677490 0.263970 0.218282 0.206 Uiso 1 1 calc R . . . .
C8 C 0.723(3) -0.053(5) 0.1957(17) 0.263(15) Uani 1 1 d . . . . .
H8A H 0.735990 -0.161259 0.152051 0.395 Uiso 1 1 calc GR . . . .
H8B H 0.647248 -0.128545 0.228891 0.395 Uiso 1 1 calc GR . . . .
H8C H 0.825434 -0.031646 0.223349 0.395 Uiso 1 1 calc GR . . . .

loop_
_atom_site_aniso_label
_atom_site_aniso_U_11
_atom_site_aniso_U_22
_atom_site_aniso_U_33
_atom_site_aniso_U_23
_atom_site_aniso_U_13
_atom_site_aniso_U_12
Br1 0.1582(13) 0.233(2) 0.0938(9) -0.0543(11) -0.0364(8) 0.0456(13)
O1 0.068(3) 0.107(5) 0.070(4) -0.011(4) -0.024(3) 0.006(4)
C6 0.070(5) 0.060(5) 0.055(4) 0.011(4) 0.005(4) 0.005(4)
C1 0.059(4) 0.085(6) 0.055(4) 0.014(5) -0.004(3) -0.008(4)
C2 0.065(5) 0.104(7) 0.072(5) -0.009(6) -0.007(4) 0.000(6)
C9 0.081(5) 0.086(6) 0.070(5) 0.001(5) -0.013(4) 0.005(5)
C15 0.077(6) 0.088(8) 0.085(6) -0.023(6) -0.014(5) 0.015(5)
C12 0.076(6) 0.106(9) 0.074(6) -0.013(6) 0.002(5) 0.021(6)
C3 0.077(6) 0.108(8) 0.098(7) -0.016(7) 0.008(5) 0.013(7)
C10 0.096(6) 0.070(6) 0.094(6) -0.008(6) -0.015(5) 0.013(5)
C5 0.055(5) 0.097(7) 0.075(5) -0.007(5) -0.021(4) 0.009(5)
C14 0.112(8) 0.094(8) 0.083(7) 0.010(6) 0.013(6) 0.000(7)
C13 0.092(7) 0.095(8) 0.123(10) -0.023(8) -0.008(7) -0.004(7)
C4 0.072(6) 0.128(10) 0.115(8) -0.013(8) -0.036(6) 0.029(6)
C16 0.096(7) 0.093(8) 0.115(9) -0.025(8) -0.007(7) 0.001(6)
C11 0.096(8) 0.093(8) 0.126(10) -0.012(8) -0.019(7) 0.013(7)
C17 0.106(7) 0.102(8) 0.101(8) 0.005(8) -0.002(6) -0.006(8)
C7 0.130(11) 0.183(17) 0.195(17) -0.047(14) -0.074(11) 0.084(11)
C8 0.24(2) 0.17(2) 0.36(4) 0.01(2) -0.18(2) 0.033(19)

loop_
_atom_type_symbol
_atom_type_description
_atom_type_scat_dispersion_real
_atom_type_scat_dispersion_imag
_atom_type_scat_source
C C 0.0033 0.0016 'International Tables Vol C Tables 4.2.6.8 and 6.1.1.4'
H H 0.0000 0.0000 'International Tables Vol C Tables 4.2.6.8 and 6.1.1.4'
O O 0.0106 0.0060 'International Tables Vol C Tables 4.2.6.8 and 6.1.1.4'
Br Br -0.2901 2.4595 'International Tables Vol C Tables 4.2.6.8 and 6.1.1.4'

loop_
_geom_angle_atom_site_label_1
_geom_angle_atom_site_label_2
_geom_angle_atom_site_label_3
_geom_angle
_geom_angle_site_symmetry_1
_geom_angle_site_symmetry_3
_geom_angle_publ_flag
C1 C6 C9 120.4(7) . . ?
C1 C6 C5 118.7(8) . . ?
C5 C6 C9 121.0(8) . . ?
C6 C1 O1 117.7(8) . . ?
C2 C1 O1 121.8(8) . . ?
C2 C1 C6 120.5(7) . . ?
C1 C2 C3 120.1(9) . . ?
C6 C9 C10 116.5(7) . . ?
C14 C15 Br1 120.9(10) . . ?
C16 C15 Br1 118.4(9) . . ?
C16 C15 C14 120.7(10) . . ?
C13 C12 C11 125.8(12) . . ?
C13 C12 C17 119.3(10) . . ?
C17 C12 C11 115.0(11) . . ?
C2 C3 C4 120.0(10) . . ?
C11 C10 C9 132.1(12) . . ?
C4 C5 C6 121.4(9) . . ?
C15 C14 C13 119.3(11) . . ?
C12 C13 C14 120.5(11) . . ?
C3 C4 C7 123.2(11) . . ?
C5 C4 C3 119.2(8) . . ?
C5 C4 C7 117.4(11) . . ?
C15 C16 C17 120.6(11) . . ?
C10 C11 C12 129.7(13) . . ?
C16 C17 C12 119.8(11) . . ?
C8 C7 C4 117(2) . . ?

loop_
_geom_bond_atom_site_label_1
_geom_bond_atom_site_label_2
_geom_bond_distance
_geom_bond_site_symmetry_2
_geom_bond_publ_flag
Br1 C15 1.890(9) . ?
O1 C1 1.384(9) . ?
C6 C1 1.389(11) . ?
C6 C9 1.503(12) . ?
C6 C5 1.383(11) . ?
C1 C2 1.368(13) . ?
C2 C3 1.390(11) . ?
C9 C10 1.500(13) . ?
C15 C14 1.346(16) . ?
C15 C16 1.342(15) . ?
C12 C13 1.352(16) . ?
C12 C11 1.497(16) . ?
C12 C17 1.369(17) . ?
C3 C4 1.379(15) . ?
C10 C11 1.216(14) . ?
C5 C4 1.376(14) . ?
C14 C13 1.393(16) . ?
C4 C7 1.543(15) . ?
C16 C17 1.376(15) . ?
C7 C8 1.19(2) . ?
